data_7040578
loop_
_publ_author_name
'Bortoluzzi, Marco'
'Evangelisti, Claudio'
'Marchetti, Fabio'
'Pampaloni, Guido'
'Piccinelli, Fabio'
'Zacchini, Stefano'

_publ_section_title
;
 Synthesis of a highly reactive form of WO2Cl2, its conversion into
 nanocrystalline mono-hydrated WO3 and coordination compounds with
 tetramethylurea.
;
_journal_issue 39
_journal_name_full 'Dalton transactions (Cambridge, England : 2003)'
_journal_page_first 15342
_journal_paper_doi 10.1039/c6dt02997c
_journal_volume 45
_journal_year 2016
_chemical_formula_sum 'C16 H38 Cl8 N6 O9 W3'
_chemical_formula_weight 1293.67
_chemical_name_systematic
; 
 ? 
;
_space_group_IT_number 19
_symmetry_cell_setting orthorhombic
_symmetry_space_group_name_Hall 'P 2ac 2ab'
_symmetry_space_group_name_H-M 'P 21 21 21'
_atom_sites_solution_hydrogens geom
_atom_sites_solution_primary direct
_atom_sites_solution_secondary difmap
_audit_creation_method SHELXL-97
_audit_update_record
;
2016-07-18 deposited with the CCDC.
2016-08-19 downloaded from the CCDC.
;
_cell_angle_alpha 90.00
_cell_angle_beta 90.00
_cell_angle_gamma 90.00
_cell_formula_units_Z 4
_cell_length_a 11.249(2)
_cell_length_b 11.476(2)
_cell_length_c 28.300(5)
_cell_measurement_reflns_used 9877
_cell_measurement_temperature 100(2)
_cell_measurement_theta_max 28.4055
_cell_measurement_theta_min 2.285
_cell_volume 3653.3(11)
_computing_cell_refinement 'APEX2 (Bruker AXS, 2006)'
_computing_data_collection 'APEX2 (Bruker AXS, 2006)'
_computing_data_reduction 'SAINT (Bruker AXS, 2004)'
_computing_molecular_graphics 'ORTEPII (Johnson, 1996)'
_computing_publication_material 'XCIF (Bruker AXS, 2001)'
_computing_structure_refinement 'SHELXL-97 (Sheldrick, 1997)'
_computing_structure_solution 'SHELXS-97 (Sheldrick, 1990)'
_diffrn_ambient_temperature 100(2)
_diffrn_measured_fraction_theta_full 1.000
_diffrn_measured_fraction_theta_max 1.000
_diffrn_measurement_device_type 'CCD area detector'
_diffrn_measurement_method 'phi and omega scans'
_diffrn_radiation_monochromator graphite
_diffrn_radiation_source 'fine-focus sealed tube'
_diffrn_radiation_type MoK\a
_diffrn_radiation_wavelength 0.71073
_diffrn_reflns_av_R_equivalents 0.0577
_diffrn_reflns_av_sigmaI/netI 0.0524
_diffrn_reflns_limit_h_max 13
_diffrn_reflns_limit_h_min -13
_diffrn_reflns_limit_k_max 14
_diffrn_reflns_limit_k_min -14
_diffrn_reflns_limit_l_max 34
_diffrn_reflns_limit_l_min -31
_diffrn_reflns_number 33756
_diffrn_reflns_theta_full 26.00
_diffrn_reflns_theta_max 26.00
_diffrn_reflns_theta_min 1.44
_exptl_absorpt_coefficient_mu 10.055
_exptl_absorpt_correction_T_max 0.3548
_exptl_absorpt_correction_T_min 0.2266
_exptl_absorpt_correction_type empirical
_exptl_absorpt_process_details
; 
 Data were corrected for Lorentz polarization and absorption
 effects (empirical absorption correction SADABS).
 R(int) =  0.1461 (selected reflections only, before parameter refinement)
 R(int) =  0.0744 (selected reflections only, after parameter refinement)
;
_exptl_crystal_colour green
_exptl_crystal_density_diffrn 2.352
_exptl_crystal_density_method 'not measured'
_exptl_crystal_description prism
_exptl_crystal_F_000 2424
_exptl_crystal_size_max 0.21
_exptl_crystal_size_mid 0.16
_exptl_crystal_size_min 0.13
_refine_diff_density_max 2.100
_refine_diff_density_min -1.502
_refine_diff_density_rms 0.203
_refine_ls_abs_structure_details 'Flack H D (1983), Acta Cryst. A39, 876-881'
_refine_ls_abs_structure_Flack 0.007(10)
_refine_ls_extinction_method none
_refine_ls_goodness_of_fit_ref 1.048
_refine_ls_hydrogen_treatment constr
_refine_ls_matrix_type full
_refine_ls_number_parameters 379
_refine_ls_number_reflns 7163
_refine_ls_number_restraints 129
_refine_ls_restrained_S_all 1.069
_refine_ls_R_factor_all 0.0406
_refine_ls_R_factor_gt 0.0357
_refine_ls_shift/su_max 0.002
_refine_ls_shift/su_mean 0.000
_refine_ls_structure_factor_coef Fsqd
_refine_ls_weighting_details 'calc w=1/[\s^2^(Fo^2^)+(0.0275P)^2^+14.7450P] where P=(Fo^2^+2Fc^2^)/3'
_refine_ls_weighting_scheme calc
_refine_ls_wR_factor_gt 0.0707
_refine_ls_wR_factor_ref 0.0726
_reflns_number_gt 6684
_reflns_number_total 7163
_reflns_threshold_expression >2sigma(I)
_cod_data_source_file c6dt02997c3.cif
_cod_data_source_block 1
_cod_depositor_comments
;
The following automatic conversions were performed:

'_symmetry_cell_setting' value 'Orthorhombic' changed to
'orthorhombic' according to
/usr/data/users/saulius/crontab/automatic-downloads/rss-feeds/RSC/lib/dictionaries/cif_core.dic
dictionary named 'cif_core.dic' version 2.4.2 from 2011-04-26.

Automatic conversion script
Id: cif_fix_values 4268 2015-11-12 08:31:59Z antanas 

 Adding full bibliography for 7040578--7040579.cif.
;
_cod_original_cell_volume 3653.4(11)
_cod_original_sg_symbol_H-M P2(1)2(1)2(1)
_cod_database_code 7040578

loop_
_symmetry_equiv_pos_as_xyz
'x, y, z'
'-x+1/2, -y, z+1/2'
'-x, y+1/2, -z+1/2'
'x+1/2, -y+1/2, -z'

loop_
_atom_site_label
_atom_site_type_symbol
_atom_site_fract_x
_atom_site_fract_y
_atom_site_fract_z
_atom_site_U_iso_or_equiv
_atom_site_adp_type
_atom_site_occupancy
_atom_site_symmetry_multiplicity
_atom_site_calc_flag
_atom_site_refinement_flags
C1 C 1.0608(9) 0.3449(8) 0.8840(4) 0.021(2) Uani 1 1 d U
C2 C 1.0076(12) 0.4911(10) 0.8266(5) 0.043(3) Uani 1 1 d U
H2A H 1.0231 0.5737 0.8204 0.064 Uiso 1 1 calc R
H2B H 0.9220 0.4791 0.8308 0.064 Uiso 1 1 calc R
H2C H 1.0358 0.4444 0.7999 0.064 Uiso 1 1 calc R
C3 C 1.1688(11) 0.5400(9) 0.8801(4) 0.039(3) Uani 1 1 d U
H3A H 1.1529 0.6138 0.8639 0.058 Uiso 1 1 calc R
H3B H 1.2444 0.5078 0.8689 0.058 Uiso 1 1 calc R
H3C H 1.1733 0.5535 0.9142 0.058 Uiso 1 1 calc RD
C4 C 1.1296(9) 0.1856(8) 0.9331(4) 0.023(2) Uani 1 1 d U
H4A H 1.1619 0.1755 0.9650 0.035 Uiso 1 1 calc R
H4B H 1.1875 0.1575 0.9099 0.035 Uiso 1 1 calc R
H4C H 1.0557 0.1411 0.9301 0.035 Uiso 1 1 calc R
C5 C 1.1020(11) 0.3723(9) 0.9717(4) 0.044(3) Uani 1 1 d U
H5A H 1.1400 0.3239 0.9958 0.066 Uiso 1 1 calc R
H5B H 1.0192 0.3872 0.9806 0.066 Uiso 1 1 calc R
H5C H 1.1445 0.4466 0.9690 0.066 Uiso 1 1 calc RD
C6 C 0.8746(9) -0.3231(8) 0.9581(4) 0.0164(19) Uani 1 1 d U
C7 C 1.0465(10) -0.2670(9) 1.0035(4) 0.028(2) Uani 1 1 d U
H7A H 1.0709 -0.2620 1.0367 0.042 Uiso 1 1 calc R
H7B H 1.0511 -0.1895 0.9890 0.042 Uiso 1 1 calc R
H7C H 1.0994 -0.3206 0.9866 0.042 Uiso 1 1 calc R
C8 C 0.8635(9) -0.2899(8) 1.0467(3) 0.026(2) Uani 1 1 d U
H8A H 0.9225 -0.2818 1.0720 0.038 Uiso 1 1 calc R
H8B H 0.8116 -0.3563 1.0536 0.038 Uiso 1 1 calc RD
H8C H 0.8157 -0.2186 1.0448 0.038 Uiso 1 1 calc R
C9 C 0.7466(9) -0.5007(8) 0.9820(4) 0.034(3) Uani 1 1 d U
H9A H 0.6738 -0.5347 0.9689 0.051 Uiso 1 1 calc R
H9B H 0.7325 -0.4776 1.0149 0.051 Uiso 1 1 calc RD
H9C H 0.8108 -0.5583 0.9809 0.051 Uiso 1 1 calc R
C10 C 0.7177(10) -0.4003(9) 0.9078(3) 0.022(2) Uani 1 1 d U
H10A H 0.6520 -0.4560 0.9104 0.034 Uiso 1 1 calc R
H10B H 0.7724 -0.4259 0.8829 0.034 Uiso 1 1 calc R
H10C H 0.6861 -0.3232 0.8998 0.034 Uiso 1 1 calc R
C11 C 0.4261(9) 0.0505(9) 0.7883(4) 0.025(2) Uani 1 1 d U
C12 C 0.5751(10) 0.1780(9) 0.7522(4) 0.027(3) Uani 1 1 d U
H12A H 0.5925 0.2091 0.7207 0.040 Uiso 1 1 calc R
H12B H 0.6432 0.1327 0.7635 0.040 Uiso 1 1 calc R
H12C H 0.5598 0.2427 0.7740 0.040 Uiso 1 1 calc R
C13 C 0.4426(11) 0.0719(10) 0.7000(4) 0.043(3) Uani 1 1 d U
H13A H 0.4871 0.1241 0.6790 0.065 Uiso 1 1 calc R
H13B H 0.3573 0.0807 0.6940 0.065 Uiso 1 1 calc RD
H13C H 0.4663 -0.0089 0.6939 0.065 Uiso 1 1 calc R
C14 C 0.2765(9) -0.0648(11) 0.8279(4) 0.036(3) Uani 1 1 d U
H14A H 0.1926 -0.0849 0.8233 0.054 Uiso 1 1 calc R
H14B H 0.2861 -0.0240 0.8581 0.054 Uiso 1 1 calc R
H14C H 0.3244 -0.1361 0.8281 0.054 Uiso 1 1 calc R
C15 C 0.2038(11) 0.0695(13) 0.7696(5) 0.064(4) Uani 1 1 d U
H15A H 0.1345 0.0211 0.7770 0.096 Uiso 1 1 calc R
H15B H 0.2108 0.0780 0.7353 0.096 Uiso 1 1 calc RD
H15C H 0.1942 0.1465 0.7841 0.096 Uiso 1 1 calc R
C21 C 0.5157(12) 0.8052(10) 0.6200(4) 0.036(3) Uani 1 1 d .
H21A H 0.4929 0.7228 0.6150 0.043 Uiso 1 1 calc R
H21B H 0.4473 0.8459 0.6345 0.043 Uiso 1 1 calc R
Cl1 Cl 0.9145(2) 0.1417(2) 0.77642(9) 0.0208(5) Uani 1 1 d .
Cl2 Cl 0.8221(2) 0.2398(2) 0.92971(9) 0.0212(5) Uani 1 1 d .
Cl3 Cl 0.9682(2) -0.1880(2) 0.82443(9) 0.0196(5) Uani 1 1 d .
Cl4 Cl 0.8611(2) -0.05032(19) 0.97098(8) 0.0174(5) Uani 1 1 d .
Cl5 Cl 0.5587(2) 0.02792(19) 0.92476(8) 0.0190(5) Uani 1 1 d .
Cl6 Cl 0.6788(2) -0.0980(2) 0.77713(8) 0.0209(5) Uani 1 1 d .
Cl7 Cl 0.5480(3) 0.8695(3) 0.56496(11) 0.0429(8) Uani 1 1 d .
Cl8 Cl 0.6383(3) 0.8114(3) 0.65885(11) 0.0442(8) Uani 1 1 d .
N1 N 0.4687(8) 0.1019(7) 0.7498(3) 0.0234(19) Uani 1 1 d U
N2 N 0.3162(8) 0.0114(8) 0.7890(3) 0.027(2) Uani 1 1 d U
N3 N 1.0703(8) 0.4554(7) 0.8697(3) 0.0247(19) Uani 1 1 d U
N4 N 1.1054(7) 0.3098(7) 0.9247(3) 0.0183(17) Uani 1 1 d U
N5 N 0.7817(7) -0.3940(7) 0.9532(3) 0.0193(17) Uani 1 1 d U
N6 N 0.9255(7) -0.3095(7) 1.0008(3) 0.0165(16) Uani 1 1 d U
O1 O 0.9352(6) 0.0441(5) 0.8757(2) 0.0157(14) Uani 1 1 d .
O2 O 0.7555(6) -0.1174(5) 0.8794(2) 0.0147(15) Uani 1 1 d .
O3 O 0.7167(5) 0.1030(5) 0.8472(2) 0.0164(14) Uani 1 1 d .
O4 O 0.7699(6) 0.3302(6) 0.8299(3) 0.0188(16) Uani 1 1 d .
O5 O 1.0922(6) -0.1016(6) 0.9145(2) 0.0201(16) Uani 1 1 d .
O6 O 0.5333(6) -0.1863(6) 0.8612(2) 0.0222(16) Uani 1 1 d .
O7 O 1.0085(5) 0.2715(5) 0.8561(2) 0.0168(14) Uani 1 1 d .
O8 O 0.9175(6) -0.2735(5) 0.9215(2) 0.0158(15) Uani 1 1 d .
O9 O 0.4898(6) 0.0396(6) 0.8258(2) 0.0203(16) Uani 1 1 d .
W1 W 0.83835(4) 0.19913(3) 0.848994(15) 0.01519(9) Uani 1 1 d .
W2 W 0.94703(3) -0.09914(3) 0.897747(14) 0.01283(9) Uani 1 1 d .
W3 W 0.62238(3) -0.06483(3) 0.855312(14) 0.01388(9) Uani 1 1 d .

loop_
_atom_site_aniso_label
_atom_site_aniso_U_11
_atom_site_aniso_U_22
_atom_site_aniso_U_33
_atom_site_aniso_U_23
_atom_site_aniso_U_13
_atom_site_aniso_U_12
C1 0.016(4) 0.019(4) 0.027(5) 0.002(4) -0.004(4) 0.005(4)
C2 0.057(8) 0.018(6) 0.053(8) 0.014(6) -0.025(7) -0.008(5)
C3 0.033(6) 0.022(6) 0.062(8) -0.004(5) -0.012(6) -0.012(5)
C4 0.020(5) 0.024(5) 0.026(5) 0.006(4) -0.014(4) 0.006(4)
C5 0.037(7) 0.044(7) 0.050(8) -0.026(6) -0.020(6) 0.007(6)
C6 0.017(4) 0.013(4) 0.019(4) 0.005(4) 0.001(4) 0.001(4)
C7 0.023(6) 0.025(5) 0.036(6) 0.005(5) 0.001(5) -0.003(5)
C8 0.026(6) 0.036(6) 0.015(5) 0.006(5) -0.006(5) 0.010(5)
C9 0.022(6) 0.034(6) 0.046(7) 0.030(6) 0.018(5) 0.013(5)
C10 0.032(6) 0.016(5) 0.019(6) 0.005(4) -0.009(5) -0.003(4)
C11 0.024(5) 0.027(5) 0.023(5) -0.006(4) 0.004(4) 0.001(4)
C12 0.032(6) 0.029(6) 0.020(6) 0.003(5) 0.007(5) 0.003(5)
C13 0.064(7) 0.032(5) 0.034(6) 0.006(5) -0.017(5) -0.006(6)
C14 0.019(6) 0.056(8) 0.032(7) -0.008(6) 0.005(5) -0.015(6)
C15 0.056(7) 0.062(7) 0.074(8) 0.003(7) -0.026(6) 0.001(6)
C21 0.057(8) 0.027(6) 0.024(7) -0.003(5) 0.009(6) -0.030(6)
Cl1 0.0214(13) 0.0286(13) 0.0125(13) 0.0004(10) 0.0012(10) -0.0028(10)
Cl2 0.0253(14) 0.0183(12) 0.0200(14) -0.0043(10) 0.0051(11) -0.0001(10)
Cl3 0.0232(13) 0.0183(11) 0.0173(13) -0.0031(10) 0.0015(10) 0.0013(10)
Cl4 0.0217(13) 0.0163(11) 0.0142(13) 0.0013(9) 0.0003(10) 0.0015(10)
Cl5 0.0219(13) 0.0197(11) 0.0153(13) 0.0006(9) 0.0041(11) -0.0002(11)
Cl6 0.0250(13) 0.0247(12) 0.0132(12) -0.0029(10) 0.0007(10) -0.0003(11)
Cl7 0.0373(17) 0.062(2) 0.0295(17) 0.0157(14) -0.0031(15) -0.0060(17)
Cl8 0.055(2) 0.0503(18) 0.0274(17) 0.0094(14) -0.0067(15) -0.0253(17)
N1 0.030(5) 0.027(4) 0.014(4) -0.002(4) -0.004(4) 0.006(4)
N2 0.018(4) 0.039(5) 0.022(5) -0.005(4) 0.001(4) -0.003(4)
N3 0.021(4) 0.021(4) 0.032(5) 0.004(3) -0.002(4) -0.003(4)
N4 0.022(4) 0.013(4) 0.020(4) -0.001(3) -0.004(3) 0.000(3)
N5 0.020(4) 0.016(4) 0.023(4) 0.004(3) 0.000(3) -0.003(3)
N6 0.012(4) 0.019(4) 0.019(4) 0.003(3) 0.000(3) -0.001(3)
O1 0.020(4) 0.014(3) 0.012(3) -0.001(3) 0.001(3) -0.002(3)
O2 0.013(3) 0.010(3) 0.021(4) -0.001(3) 0.002(3) -0.001(3)
O3 0.019(3) 0.017(3) 0.013(4) 0.003(3) 0.000(3) 0.005(3)
O4 0.009(3) 0.020(4) 0.027(4) -0.003(3) -0.003(3) -0.006(3)
O5 0.021(4) 0.020(3) 0.020(4) 0.004(3) 0.002(3) 0.003(3)
O6 0.026(4) 0.022(3) 0.019(4) -0.002(3) 0.002(3) 0.007(3)
O7 0.015(3) 0.017(3) 0.019(4) -0.002(3) 0.000(3) -0.005(3)
O8 0.017(4) 0.014(3) 0.016(4) 0.004(3) 0.003(3) 0.001(3)
O9 0.013(4) 0.029(4) 0.018(4) 0.000(3) -0.004(3) 0.001(3)
W1 0.0165(2) 0.01553(18) 0.0136(2) 0.00068(16) -0.00036(17) -0.00264(16)
W2 0.01436(19) 0.01186(17) 0.0123(2) 0.00126(15) 0.00014(17) 0.00021(16)
W3 0.01406(19) 0.01614(18) 0.0114(2) -0.00050(16) -0.00046(16) -0.00099(15)

loop_
_atom_type_symbol
_atom_type_description
_atom_type_scat_dispersion_real
_atom_type_scat_dispersion_imag
_atom_type_scat_source
C C 0.0033 0.0016 'International Tables Vol C Tables 4.2.6.8 and 6.1.1.4'
H H 0.0000 0.0000 'International Tables Vol C Tables 4.2.6.8 and 6.1.1.4'
N N 0.0061 0.0033 'International Tables Vol C Tables 4.2.6.8 and 6.1.1.4'
O O 0.0106 0.0060 'International Tables Vol C Tables 4.2.6.8 and 6.1.1.4'
Cl Cl 0.1484 0.1585 'International Tables Vol C Tables 4.2.6.8 and 6.1.1.4'
W W -0.8490 6.8722 'International Tables Vol C Tables 4.2.6.8 and 6.1.1.4'

loop_
_geom_angle_atom_site_label_1
_geom_angle_atom_site_label_2
_geom_angle_atom_site_label_3
_geom_angle
O7 C1 N4 120.5(9)
O7 C1 N3 117.9(9)
N4 C1 N3 121.6(9)
N3 C2 H2A 109.5
N3 C2 H2B 109.5
H2A C2 H2B 109.5
N3 C2 H2C 109.5
H2A C2 H2C 109.5
H2B C2 H2C 109.5
N3 C3 H3A 109.5
N3 C3 H3B 109.5
H3A C3 H3B 109.5
N3 C3 H3C 109.5
H3A C3 H3C 109.5
H3B C3 H3C 109.5
N4 C4 H4A 109.5
N4 C4 H4B 109.5
H4A C4 H4B 109.5
N4 C4 H4C 109.5
H4A C4 H4C 109.5
H4B C4 H4C 109.5
N4 C5 H5A 109.5
N4 C5 H5B 109.5
H5A C5 H5B 109.5
N4 C5 H5C 109.5
H5A C5 H5C 109.5
H5B C5 H5C 109.5
O8 C6 N5 119.1(9)
O8 C6 N6 121.0(9)
N5 C6 N6 119.8(9)
N6 C7 H7A 109.5
N6 C7 H7B 109.5
H7A C7 H7B 109.5
N6 C7 H7C 109.5
H7A C7 H7C 109.5
H7B C7 H7C 109.5
N6 C8 H8A 109.5
N6 C8 H8B 109.5
H8A C8 H8B 109.5
N6 C8 H8C 109.5
H8A C8 H8C 109.5
H8B C8 H8C 109.5
N5 C9 H9A 109.5
N5 C9 H9B 109.5
H9A C9 H9B 109.5
N5 C9 H9C 109.5
H9A C9 H9C 109.5
H9B C9 H9C 109.5
N5 C10 H10A 109.5
N5 C10 H10B 109.5
H10A C10 H10B 109.5
N5 C10 H10C 109.5
H10A C10 H10C 109.5
H10B C10 H10C 109.5
O9 C11 N2 118.5(10)
O9 C11 N1 121.2(10)
N2 C11 N1 120.3(10)
N1 C12 H12A 109.5
N1 C12 H12B 109.5
H12A C12 H12B 109.5
N1 C12 H12C 109.5
H12A C12 H12C 109.5
H12B C12 H12C 109.5
N1 C13 H13A 109.5
N1 C13 H13B 109.5
H13A C13 H13B 109.5
N1 C13 H13C 109.5
H13A C13 H13C 109.5
H13B C13 H13C 109.5
N2 C14 H14A 109.5
N2 C14 H14B 109.5
H14A C14 H14B 109.5
N2 C14 H14C 109.5
H14A C14 H14C 109.5
H14B C14 H14C 109.5
N2 C15 H15A 109.5
N2 C15 H15B 109.5
H15A C15 H15B 109.5
N2 C15 H15C 109.5
H15A C15 H15C 109.5
H15B C15 H15C 109.5
Cl7 C21 Cl8 111.9(6)
Cl7 C21 H21A 109.2
Cl8 C21 H21A 109.2
Cl7 C21 H21B 109.2
Cl8 C21 H21B 109.2
H21A C21 H21B 107.9
C11 N1 C13 127.3(9)
C11 N1 C12 121.0(9)
C13 N1 C12 110.0(8)
C11 N2 C14 119.9(9)
C11 N2 C15 128.4(10)
C14 N2 C15 106.0(9)
C1 N3 C2 118.7(9)
C1 N3 C3 127.8(9)
C2 N3 C3 109.6(8)
C1 N4 C4 120.5(8)
C1 N4 C5 127.8(8)
C4 N4 C5 108.8(8)
C6 N5 C10 120.2(8)
C6 N5 C9 129.8(9)
C10 N5 C9 107.5(8)
C6 N6 C7 119.1(9)
C6 N6 C8 126.9(8)
C7 N6 C8 110.0(8)
W2 O1 W1 154.8(4)
W3 O2 W2 152.3(3)
W1 O3 W3 156.5(3)
C1 O7 W1 136.9(7)
C6 O8 W2 137.0(6)
C11 O9 W3 141.6(7)
O3 W1 O4 100.7(3)
O3 W1 O7 164.1(3)
O4 W1 O7 95.1(3)
O3 W1 O1 83.6(3)
O4 W1 O1 175.3(3)
O7 W1 O1 80.6(2)
O3 W1 Cl1 94.8(2)
O4 W1 Cl1 97.6(2)
O7 W1 Cl1 81.94(19)
O1 W1 Cl1 83.86(17)
O3 W1 Cl2 95.3(2)
O4 W1 Cl2 95.4(2)
O7 W1 Cl2 84.2(2)
O1 W1 Cl2 82.25(17)
Cl1 W1 Cl2 161.79(9)
O5 W2 O1 100.7(3)
O5 W2 O8 92.6(3)
O1 W2 O8 166.6(3)
O5 W2 O2 173.1(3)
O1 W2 O2 86.1(3)
O8 W2 O2 80.5(2)
O5 W2 Cl3 98.2(2)
O1 W2 Cl3 95.8(2)
O8 W2 Cl3 83.41(19)
O2 W2 Cl3 81.35(18)
O5 W2 Cl4 98.8(2)
O1 W2 Cl4 93.3(2)
O8 W2 Cl4 83.25(18)
O2 W2 Cl4 80.23(18)
Cl3 W2 Cl4 158.79(9)
O6 W3 O2 100.4(3)
O6 W3 O9 95.0(3)
O2 W3 O9 164.5(3)
O6 W3 O3 173.1(3)
O2 W3 O3 86.0(3)
O9 W3 O3 78.5(2)
O6 W3 Cl6 96.8(2)
O2 W3 Cl6 94.6(2)
O9 W3 Cl6 84.7(2)
O3 W3 Cl6 85.04(18)
O6 W3 Cl5 96.2(2)
O2 W3 Cl5 95.2(2)
O9 W3 Cl5 81.8(2)
O3 W3 Cl5 80.68(18)
Cl6 W3 Cl5 162.02(9)

loop_
_geom_bond_atom_site_label_1
_geom_bond_atom_site_label_2
_geom_bond_distance
C1 O7 1.297(11)
C1 N4 1.317(12)
C1 N3 1.336(12)
C2 N3 1.467(14)
C2 H2A 0.9800
C2 H2B 0.9800
C2 H2C 0.9800
C3 N3 1.502(13)
C3 H3A 0.9800
C3 H3B 0.9800
C3 H3C 0.9800
C4 N4 1.471(12)
C4 H4A 0.9800
C4 H4B 0.9800
C4 H4C 0.9800
C5 N4 1.511(13)
C5 H5A 0.9800
C5 H5B 0.9800
C5 H5C 0.9800
C6 O8 1.276(11)
C6 N5 1.331(12)
C6 N6 1.347(12)
C7 N6 1.448(13)
C7 H7A 0.9800
C7 H7B 0.9800
C7 H7C 0.9800
C8 N6 1.492(12)
C8 H8A 0.9800
C8 H8B 0.9800
C8 H8C 0.9800
C9 N5 1.524(12)
C9 H9A 0.9800
C9 H9B 0.9800
C9 H9C 0.9800
C10 N5 1.475(12)
C10 H10A 0.9800
C10 H10B 0.9800
C10 H10C 0.9800
C11 O9 1.287(12)
C11 N2 1.315(14)
C11 N1 1.329(13)
C12 N1 1.483(13)
C12 H12A 0.9800
C12 H12B 0.9800
C12 H12C 0.9800
C13 N1 1.480(13)
C13 H13A 0.9800
C13 H13B 0.9800
C13 H13C 0.9800
C14 N2 1.474(14)
C14 H14A 0.9800
C14 H14B 0.9800
C14 H14C 0.9800
C15 N2 1.531(15)
C15 H15A 0.9800
C15 H15B 0.9800
C15 H15C 0.9800
C21 Cl7 1.760(11)
C21 Cl8 1.766(13)
C21 H21A 0.9900
C21 H21B 0.9900
Cl1 W1 2.321(3)
Cl2 W1 2.338(3)
Cl3 W2 2.324(2)
Cl4 W2 2.354(2)
Cl5 W3 2.347(2)
Cl6 W3 2.333(2)
O1 W2 1.763(6)
O1 W1 2.220(6)
O2 W3 1.753(6)
O2 W2 2.226(6)
O3 W1 1.758(6)
O3 W3 2.211(6)
O4 W1 1.774(7)
O5 W2 1.701(7)
O6 W3 1.725(7)
O7 W1 2.096(6)
O8 W2 2.136(6)
O9 W3 2.088(7)

loop_
_geom_torsion_atom_site_label_1
_geom_torsion_atom_site_label_2
_geom_torsion_atom_site_label_3
_geom_torsion_atom_site_label_4
_geom_torsion
O9 C11 N1 C13 145.3(10)
N2 C11 N1 C13 -36.1(16)
O9 C11 N1 C12 -18.0(15)
N2 C11 N1 C12 160.7(9)
O9 C11 N2 C14 -13.0(15)
N1 C11 N2 C14 168.3(10)
O9 C11 N2 C15 136.8(12)
N1 C11 N2 C15 -41.9(16)
O7 C1 N3 C2 8.2(15)
N4 C1 N3 C2 -173.4(10)
O7 C1 N3 C3 -147.2(10)
N4 C1 N3 C3 31.2(17)
O7 C1 N4 C4 18.6(15)
N3 C1 N4 C4 -159.8(10)
O7 C1 N4 C5 -140.2(10)
N3 C1 N4 C5 41.5(16)
O8 C6 N5 C10 -9.8(14)
N6 C6 N5 C10 173.7(9)
O8 C6 N5 C9 149.7(9)
N6 C6 N5 C9 -26.8(15)
O8 C6 N6 C7 -17.5(13)
N5 C6 N6 C7 158.9(9)
O8 C6 N6 C8 137.7(9)
N5 C6 N6 C8 -45.9(13)
N4 C1 O7 W1 84.1(12)
N3 C1 O7 W1 -97.5(11)
N5 C6 O8 W2 121.0(9)
N6 C6 O8 W2 -62.6(13)
N2 C11 O9 W3 100.0(12)
N1 C11 O9 W3 -81.3(14)
W3 O3 W1 O4 -179.4(9)
W3 O3 W1 O7 4.5(18)
W3 O3 W1 O1 -1.3(9)
W3 O3 W1 Cl1 81.9(9)
W3 O3 W1 Cl2 -82.9(9)
C1 O7 W1 O3 -113.9(12)
C1 O7 W1 O4 70.0(9)
C1 O7 W1 O1 -108.0(9)
C1 O7 W1 Cl1 166.9(9)
C1 O7 W1 Cl2 -25.0(9)
W2 O1 W1 O3 -10.5(8)
W2 O1 W1 O4 146(3)
W2 O1 W1 O7 171.2(8)
W2 O1 W1 Cl1 -106.0(8)
W2 O1 W1 Cl2 85.8(8)
W1 O1 W2 O5 -169.7(8)
W1 O1 W2 O8 4.6(18)
W1 O1 W2 O2 9.9(8)
W1 O1 W2 Cl3 90.7(8)
W1 O1 W2 Cl4 -70.1(8)
C6 O8 W2 O5 98.1(9)
C6 O8 W2 O1 -76.3(15)
C6 O8 W2 O2 -81.6(9)
C6 O8 W2 Cl3 -163.9(9)
C6 O8 W2 Cl4 -0.4(9)
W3 O2 W2 O5 180(100)
W3 O2 W2 O1 3.5(8)
W3 O2 W2 O8 -177.7(8)
W3 O2 W2 Cl3 -93.0(8)
W3 O2 W2 Cl4 97.5(8)
W2 O2 W3 O6 175.6(7)
W2 O2 W3 O9 -9.1(17)
W2 O2 W3 O3 -6.9(8)
W2 O2 W3 Cl6 77.8(8)
W2 O2 W3 Cl5 -87.1(8)
C11 O9 W3 O6 -67.7(11)
C11 O9 W3 O2 116.9(13)
C11 O9 W3 O3 114.6(11)
C11 O9 W3 Cl6 28.7(11)
C11 O9 W3 Cl5 -163.3(11)
W1 O3 W3 O6 165(2)
W1 O3 W3 O2 5.4(9)
W1 O3 W3 O9 -175.2(10)
W1 O3 W3 Cl6 -89.5(9)
W1 O3 W3 Cl5 101.4(9)
